data_4332033
loop_
_publ_author_name
'Albertin, Gabriele'
'Antoniutti, Stefano'
'Bedin, Marco'
'Castro, Jes\'us'
'Garcia-Font\'an, Soledad'

_publ_section_title
;
 Synthesis and Characterization of Triazenide and Triazene Complexes of
 Ruthenium and Osmium
;
_journal_issue 9
_journal_name_full 'Inorganic Chemistry'
_journal_page_first 3816
_journal_page_last 3825
_journal_paper_doi 10.1021/ic052063u
_journal_volume 45
_journal_year 2006
_chemical_formula_sum 'C60 H90 B N3 O12 P4 Ru'
_chemical_formula_weight 1281.11
_chemical_name_systematic
; 
(1,3-bis(phenyl)triazenido-N,N')tetrakis{triethoxyphosphine}ruthenium(II) 
tetraphenylborate
 
;
_space_group_IT_number 2
_symmetry_cell_setting triclinic
_symmetry_space_group_name_Hall '-P 1'
_symmetry_space_group_name_H-M 'P -1'
_atom_sites_solution_hydrogens geom
_atom_sites_solution_primary direct
_atom_sites_solution_secondary difmap
_audit_creation_method SHELXL-97
_cell_angle_alpha 88.894(2)
_cell_angle_beta 85.266(2)
_cell_angle_gamma 75.550(2)
_cell_formula_units_Z 2
_cell_length_a 12.5801(13)
_cell_length_b 14.8211(16)
_cell_length_c 18.7249(19)
_cell_measurement_temperature 293(2)
_cell_volume 3369.3(6)
_computing_cell_refinement 'Bruker SMART'
_computing_data_collection 'Bruker SMART'
_computing_data_reduction 'Bruker SHELXTL'
_computing_structure_refinement 'SHELXL-97 (Sheldrick, 1997)'
_computing_structure_solution 'SHELXS-97 (Sheldrick, 1990)'
_diffrn_ambient_temperature 293(2)
_diffrn_measured_fraction_theta_full 0.839
_diffrn_measured_fraction_theta_max 0.839
_diffrn_measurement_device_type 'CCD area detector'
_diffrn_measurement_method 'phi and omega scans'
_diffrn_radiation_monochromator graphite
_diffrn_radiation_source 'sealed tube'
_diffrn_radiation_type MoK\a
_diffrn_radiation_wavelength 0.71073
_diffrn_reflns_av_R_equivalents 0.0293
_diffrn_reflns_av_sigmaI/netI 0.1109
_diffrn_reflns_limit_h_max 16
_diffrn_reflns_limit_h_min -16
_diffrn_reflns_limit_k_max 19
_diffrn_reflns_limit_k_min -17
_diffrn_reflns_limit_l_max 24
_diffrn_reflns_limit_l_min -19
_diffrn_reflns_number 19562
_diffrn_reflns_theta_full 28.03
_diffrn_reflns_theta_max 28.03
_diffrn_reflns_theta_min 1.42
_exptl_absorpt_coefficient_mu 0.385
_exptl_absorpt_correction_T_max 1.00000
_exptl_absorpt_correction_T_min 0.882934
_exptl_absorpt_correction_type multi-scan
_exptl_crystal_colour brown
_exptl_crystal_density_diffrn 1.263
_exptl_crystal_density_method 'not measured'
_exptl_crystal_description irregular
_exptl_crystal_F_000 1352
_exptl_crystal_size_max 0.42
_exptl_crystal_size_mid 0.39
_exptl_crystal_size_min 0.20
_refine_diff_density_max 0.572
_refine_diff_density_min -0.381
_refine_diff_density_rms 0.054
_refine_ls_extinction_method none
_refine_ls_goodness_of_fit_ref 0.821
_refine_ls_hydrogen_treatment mixed
_refine_ls_matrix_type full
_refine_ls_number_parameters 742
_refine_ls_number_reflns 13683
_refine_ls_number_restraints 0
_refine_ls_restrained_S_all 0.821
_refine_ls_R_factor_all 0.1088
_refine_ls_R_factor_gt 0.0506
_refine_ls_shift/su_max 0.001
_refine_ls_shift/su_mean 0.000
_refine_ls_structure_factor_coef Fsqd
_refine_ls_weighting_details 'calc w=1/[\s^2^(Fo^2^)+(0.0433P)^2^+0.0000P] where P=(Fo^2^+2Fc^2^)/3'
_refine_ls_weighting_scheme calc
_refine_ls_wR_factor_gt 0.0945
_refine_ls_wR_factor_ref 0.1078
_reflns_number_gt 6917
_reflns_number_total 13683
_reflns_threshold_expression >2sigma(I)
_cod_data_source_file ic052063usup1.cif
_cod_data_source_block 2a
_cod_depositor_comments
;
The following automatic conversions were performed:
'_atom_site_symetry_multiplicity' tag replaced with
'_atom_site_symmetry_multiplicity'.

Automatic conversion script
Id: cif_correct_tags 1440 2010-10-19 06:21:57Z saulius 

The following automatic conversions were performed:

'_symmetry_cell_setting' value 'Triclinic' changed to 'triclinic'
according to /home/saulius/struct/CIF-dictionaries/cif_core.dic
dictionary named 'cif_core.dic' version 2.4.2 from
2011-04-26.

'_exptl_absorpt_correction_type' value 'Multi-Scan'
changed to 'multi-scan' according to
/home/saulius/struct/CIF-dictionaries/cif_core.dic dictionary named
'cif_core.dic' version 2.4.2 from 2011-04-26.

Automatic conversion script
Id: cif_fix_values 1891 2012-01-12 08:04:46Z andrius 
;
_cod_original_sg_symbol_H-M 'P-1   '
_cod_database_code 4332033

loop_
_symmetry_equiv_pos_as_xyz
'x, y, z'
'-x, -y, -z'

loop_
_atom_site_label
_atom_site_type_symbol
_atom_site_fract_x
_atom_site_fract_y
_atom_site_fract_z
_atom_site_U_iso_or_equiv
_atom_site_adp_type
_atom_site_occupancy
_atom_site_symmetry_multiplicity
_atom_site_calc_flag
_atom_site_refinement_flags
Ru1 Ru 0.71092(2) 0.72200(2) 0.689806(15) 0.04746(10) Uani 1 1 d .
P1 P 0.61957(8) 0.87978(7) 0.68636(5) 0.0560(3) Uani 1 1 d .
O11 O 0.5921(2) 0.93006(18) 0.76145(13) 0.0729(8) Uani 1 1 d .
O12 O 0.5079(2) 0.89636(18) 0.64964(13) 0.0697(8) Uani 1 1 d .
O13 O 0.6769(2) 0.94660(18) 0.63718(14) 0.0718(8) Uani 1 1 d .
C11 C 0.5349(4) 1.0273(3) 0.7738(2) 0.0927(15) Uani 1 1 d .
H11A H 0.4571 1.0326 0.7856 0.111 Uiso 1 1 calc R
H11B H 0.5428 1.0631 0.7307 0.111 Uiso 1 1 calc R
C12 C 0.5819(4) 1.0647(4) 0.8336(3) 0.1177(19) Uani 1 1 d .
H12A H 0.5731 1.0295 0.8763 0.177 Uiso 1 1 calc R
H12B H 0.5442 1.1289 0.8416 0.177 Uiso 1 1 calc R
H12C H 0.6588 1.0598 0.8215 0.177 Uiso 1 1 calc R
C13 C 0.4506(5) 0.9775(4) 0.6136(3) 0.149(3) Uani 1 1 d .
H13A H 0.4264 1.0272 0.6488 0.179 Uiso 1 1 calc R
H13B H 0.5032 0.9960 0.5792 0.179 Uiso 1 1 calc R
C14 C 0.3634(5) 0.9730(4) 0.5790(4) 0.164(3) Uani 1 1 d .
H14A H 0.3879 0.9419 0.5340 0.247 Uiso 1 1 calc R
H14B H 0.3201 1.0349 0.5707 0.247 Uiso 1 1 calc R
H14C H 0.3195 0.9391 0.6075 0.247 Uiso 1 1 calc R
C15 C 0.7714(4) 0.9738(3) 0.6548(3) 0.0944(15) Uani 1 1 d .
H15A H 0.7589 0.9997 0.7028 0.113 Uiso 1 1 calc R
H15B H 0.8335 0.9196 0.6541 0.113 Uiso 1 1 calc R
C16 C 0.7963(6) 1.0400(6) 0.6064(5) 0.262(6) Uani 1 1 d .
H16A H 0.8248 1.0106 0.5612 0.392 Uiso 1 1 calc R
H16B H 0.8505 1.0668 0.6248 0.392 Uiso 1 1 calc R
H16C H 0.7308 1.0880 0.6000 0.392 Uiso 1 1 calc R
P2 P 0.75940(9) 0.73754(8) 0.80173(5) 0.0578(3) Uani 1 1 d .
O21 O 0.6587(2) 0.76521(19) 0.86015(12) 0.0684(8) Uani 1 1 d .
O22 O 0.8210(2) 0.8198(2) 0.79996(13) 0.0795(8) Uani 1 1 d .
O23 O 0.8482(2) 0.6607(2) 0.83829(15) 0.0884(9) Uani 1 1 d .
C21 C 0.6632(4) 0.7909(3) 0.9331(2) 0.0929(15) Uani 1 1 d .
H21A H 0.6548 0.8576 0.9362 0.111 Uiso 1 1 calc R
H21B H 0.7343 0.7598 0.9496 0.111 Uiso 1 1 calc R
C22 C 0.5749(4) 0.7643(3) 0.9792(2) 0.0959(16) Uani 1 1 d .
H22A H 0.5046 0.7950 0.9627 0.144 Uiso 1 1 calc R
H22B H 0.5779 0.7827 1.0278 0.144 Uiso 1 1 calc R
H22C H 0.5846 0.6981 0.9771 0.144 Uiso 1 1 calc R
C23 C 0.8825(5) 0.8450(5) 0.8518(3) 0.141(2) Uani 1 1 d .
H23A H 0.8331 0.8672 0.8938 0.169 Uiso 1 1 calc R
H23B H 0.9357 0.7894 0.8658 0.169 Uiso 1 1 calc R
C24 C 0.9368(5) 0.9102(5) 0.8328(3) 0.151(3) Uani 1 1 d .
H24A H 0.9718 0.8974 0.7852 0.227 Uiso 1 1 calc R
H24B H 0.9916 0.9094 0.8657 0.227 Uiso 1 1 calc R
H24C H 0.8859 0.9704 0.8337 0.227 Uiso 1 1 calc R
C25 C 0.8276(5) 0.5820(4) 0.8712(3) 0.1192(19) Uani 1 1 d .
H25A H 0.8078 0.5442 0.8352 0.143 Uiso 1 1 calc R
H25B H 0.7644 0.6011 0.9057 0.143 Uiso 1 1 calc R
C26 C 0.9161(5) 0.5257(4) 0.9070(3) 0.148(3) Uani 1 1 d .
H26A H 0.9748 0.4972 0.8723 0.222 Uiso 1 1 calc R
H26B H 0.8909 0.4782 0.9338 0.222 Uiso 1 1 calc R
H26C H 0.9422 0.5637 0.9389 0.222 Uiso 1 1 calc R
P3 P 0.81410(9) 0.56769(8) 0.67548(6) 0.0639(3) Uani 1 1 d .
O31 O 0.8489(3) 0.5310(2) 0.59592(16) 0.0923(10) Uani 1 1 d .
O32 O 0.9329(2) 0.5514(2) 0.70248(16) 0.0857(9) Uani 1 1 d .
O33 O 0.7612(2) 0.49118(18) 0.71306(15) 0.0811(9) Uani 1 1 d .
C31 C 0.7758(5) 0.5124(4) 0.5489(3) 0.129(2) Uani 1 1 d .
H31A H 0.7129 0.4995 0.5770 0.155 Uiso 1 1 calc R
H31B H 0.7491 0.5678 0.5208 0.155 Uiso 1 1 calc R
C32 C 0.8196(8) 0.4406(8) 0.5041(5) 0.337(8) Uani 1 1 d .
H32A H 0.8919 0.4097 0.5171 0.506 Uiso 1 1 calc R
H32B H 0.8243 0.4634 0.4559 0.506 Uiso 1 1 calc R
H32C H 0.7737 0.3975 0.5073 0.506 Uiso 1 1 calc R
C33 C 1.0324(5) 0.4902(5) 0.6771(4) 0.174(3) Uani 1 1 d .
H33A H 1.0469 0.5038 0.6269 0.209 Uiso 1 1 calc R
H33B H 1.0228 0.4272 0.6799 0.209 Uiso 1 1 calc R
C34 C 1.1271(4) 0.4922(4) 0.7132(3) 0.153(3) Uani 1 1 d .
H34A H 1.1344 0.5551 0.7149 0.230 Uiso 1 1 calc R
H34B H 1.1915 0.4538 0.6879 0.230 Uiso 1 1 calc R
H34C H 1.1194 0.4692 0.7611 0.230 Uiso 1 1 calc R
C35 C 0.8137(4) 0.3920(3) 0.7153(3) 0.1005(16) Uani 1 1 d .
H35A H 0.8524 0.3779 0.7584 0.121 Uiso 1 1 calc R
H35B H 0.8672 0.3753 0.6743 0.121 Uiso 1 1 calc R
C36 C 0.7306(5) 0.3369(4) 0.7142(3) 0.135(2) Uani 1 1 d .
H36A H 0.6764 0.3551 0.7539 0.202 Uiso 1 1 calc R
H36B H 0.7661 0.2719 0.7180 0.202 Uiso 1 1 calc R
H36C H 0.6955 0.3481 0.6702 0.202 Uiso 1 1 calc R
P4 P 0.56090(8) 0.67420(8) 0.73168(5) 0.0574(3) Uani 1 1 d .
O41 O 0.4419(2) 0.7410(2) 0.74336(15) 0.0822(9) Uani 1 1 d .
O42 O 0.5779(2) 0.61534(18) 0.80315(13) 0.0700(8) Uani 1 1 d .
O43 O 0.5349(2) 0.60642(19) 0.67376(13) 0.0743(8) Uani 1 1 d .
C41 C 0.4036(4) 0.8050(4) 0.7996(3) 0.1059(17) Uani 1 1 d .
H41A H 0.4413 0.7811 0.8417 0.127 Uiso 1 1 calc R
H41B H 0.4225 0.8630 0.7864 0.127 Uiso 1 1 calc R
C42 C 0.2906(4) 0.8233(6) 0.8169(3) 0.197(4) Uani 1 1 d .
H42A H 0.2530 0.8684 0.7841 0.296 Uiso 1 1 calc R
H42B H 0.2737 0.8473 0.8649 0.296 Uiso 1 1 calc R
H42C H 0.2670 0.7667 0.8137 0.296 Uiso 1 1 calc R
C43 C 0.5107(4) 0.5617(4) 0.8346(3) 0.136(2) Uani 1 1 d .
H43A H 0.5063 0.5144 0.8006 0.163 Uiso 1 1 calc R
H43B H 0.4371 0.6012 0.8444 0.163 Uiso 1 1 calc R
C44 C 0.5477(5) 0.5168(4) 0.9000(3) 0.131(2) Uani 1 1 d .
H44A H 0.6241 0.4847 0.8926 0.196 Uiso 1 1 calc R
H44B H 0.5052 0.4730 0.9143 0.196 Uiso 1 1 calc R
H44C H 0.5385 0.5628 0.9370 0.196 Uiso 1 1 calc R
C45 C 0.4358(4) 0.5812(4) 0.6653(3) 0.1192(19) Uani 1 1 d .
H45A H 0.4073 0.5636 0.7117 0.143 Uiso 1 1 calc R
H45B H 0.3826 0.6356 0.6494 0.143 Uiso 1 1 calc R
C46 C 0.4435(5) 0.5092(5) 0.6176(4) 0.189(3) Uani 1 1 d .
H46A H 0.4895 0.5173 0.5757 0.284 Uiso 1 1 calc R
H46B H 0.3714 0.5096 0.6042 0.284 Uiso 1 1 calc R
H46C H 0.4750 0.4509 0.6399 0.284 Uiso 1 1 calc R
N1 N 0.7013(2) 0.7360(2) 0.57482(15) 0.0556(8) Uani 1 1 d .
N2 N 0.7997(3) 0.7508(2) 0.55936(16) 0.0604(8) Uani 1 1 d .
N3 N 0.8458(2) 0.7481(2) 0.61997(15) 0.0544(8) Uani 1 1 d .
C51 C 0.6370(3) 0.7411(3) 0.51597(19) 0.0557(10) Uani 1 1 d .
C52 C 0.5304(4) 0.7363(3) 0.5280(2) 0.0777(13) Uani 1 1 d .
H52 H 0.5018 0.7305 0.5749 0.093 Uiso 1 1 calc R
C53 C 0.4632(4) 0.7396(3) 0.4726(3) 0.0912(15) Uani 1 1 d .
H53 H 0.3908 0.7355 0.4822 0.109 Uiso 1 1 calc R
C54 C 0.5036(5) 0.7490(3) 0.4035(3) 0.0968(16) Uani 1 1 d .
H54 H 0.4594 0.7511 0.3658 0.116 Uiso 1 1 calc R
C55 C 0.6094(5) 0.7550(4) 0.3911(2) 0.0969(16) Uani 1 1 d .
H55 H 0.6375 0.7615 0.3443 0.116 Uiso 1 1 calc R
C56 C 0.6766(4) 0.7519(3) 0.4464(2) 0.0827(14) Uani 1 1 d .
H56 H 0.7485 0.7571 0.4366 0.099 Uiso 1 1 calc R
C61 C 0.9549(3) 0.7594(3) 0.6145(2) 0.0588(10) Uani 1 1 d .
C62 C 1.0161(4) 0.7389(3) 0.6724(2) 0.0782(13) Uani 1 1 d .
H62 H 0.9861 0.7176 0.7145 0.094 Uiso 1 1 calc R
C63 C 1.1222(4) 0.7496(3) 0.6685(3) 0.0951(15) Uani 1 1 d .
H63 H 1.1636 0.7342 0.7079 0.114 Uiso 1 1 calc R
C64 C 1.1668(4) 0.7819(4) 0.6090(4) 0.1057(18) Uani 1 1 d .
H64 H 1.2383 0.7893 0.6072 0.127 Uiso 1 1 calc R
C65 C 1.1068(5) 0.8035(4) 0.5513(3) 0.124(2) Uani 1 1 d .
H65 H 1.1372 0.8262 0.5100 0.149 Uiso 1 1 calc R
C66 C 1.0015(4) 0.7922(3) 0.5533(2) 0.0967(16) Uani 1 1 d .
H66 H 0.9615 0.8066 0.5132 0.116 Uiso 1 1 calc R
B B 0.8799(4) 0.8125(3) 0.1334(2) 0.0568(12) Uani 1 1 d .
C71 C 0.8184(3) 0.9027(3) 0.08595(18) 0.0528(9) Uani 1 1 d .
C72 C 0.8748(3) 0.9633(3) 0.0532(2) 0.0711(12) Uani 1 1 d .
H72 H 0.9503 0.9505 0.0569 0.085 Uiso 1 1 calc R
C73 C 0.8261(4) 1.0420(3) 0.0151(2) 0.0769(13) Uani 1 1 d .
H73 H 0.8680 1.0813 -0.0045 0.092 Uiso 1 1 calc R
C74 C 0.7159(4) 1.0609(3) 0.0070(2) 0.0721(12) Uani 1 1 d .
H74 H 0.6824 1.1121 -0.0198 0.087 Uiso 1 1 calc R
C75 C 0.6560(3) 1.0047(3) 0.0381(2) 0.0765(13) Uani 1 1 d .
H75 H 0.5805 1.0184 0.0337 0.092 Uiso 1 1 calc R
C76 C 0.7061(3) 0.9263(3) 0.0765(2) 0.0649(11) Uani 1 1 d .
H76 H 0.6630 0.8883 0.0967 0.078 Uiso 1 1 calc R
C81 C 0.8070(3) 0.7352(3) 0.1401(2) 0.0664(11) Uani 1 1 d .
C82 C 0.8278(4) 0.6534(3) 0.1009(2) 0.0884(14) Uani 1 1 d .
H82 H 0.8899 0.6389 0.0687 0.106 Uiso 1 1 calc R
C83 C 0.7594(6) 0.5917(4) 0.1077(3) 0.122(2) Uani 1 1 d .
H83 H 0.7775 0.5371 0.0809 0.146 Uiso 1 1 calc R
C84 C 0.6674(6) 0.6112(5) 0.1531(4) 0.130(3) Uani 1 1 d .
H84 H 0.6214 0.5707 0.1569 0.156 Uiso 1 1 calc R
C85 C 0.6424(5) 0.6899(5) 0.1928(3) 0.113(2) Uani 1 1 d .
H85 H 0.5796 0.7036 0.2245 0.136 Uiso 1 1 calc R
C86 C 0.7109(4) 0.7498(3) 0.1861(2) 0.0844(14) Uani 1 1 d .
H86 H 0.6918 0.8035 0.2140 0.101 Uiso 1 1 calc R
C91 C 0.8942(3) 0.8455(3) 0.2145(2) 0.0593(10) Uani 1 1 d .
C92 C 0.9154(3) 0.7819(3) 0.2702(2) 0.0772(12) Uani 1 1 d .
H92 H 0.9180 0.7200 0.2608 0.093 Uiso 1 1 calc R
C93 C 0.9330(4) 0.8050(4) 0.3389(2) 0.0898(15) Uani 1 1 d .
H93 H 0.9471 0.7593 0.3740 0.108 Uiso 1 1 calc R
C94 C 0.9296(4) 0.8954(4) 0.3547(3) 0.0978(16) Uani 1 1 d .
H94 H 0.9410 0.9120 0.4006 0.117 Uiso 1 1 calc R
C95 C 0.9093(5) 0.9602(4) 0.3023(3) 0.1147(19) Uani 1 1 d .
H95 H 0.9075 1.0218 0.3121 0.138 Uiso 1 1 calc R
C96 C 0.8908(4) 0.9353(3) 0.2335(2) 0.0896(14) Uani 1 1 d .
H96 H 0.8756 0.9818 0.1991 0.108 Uiso 1 1 calc R
C101 C 1.0028(3) 0.7685(3) 0.0923(2) 0.0626(11) Uani 1 1 d .
C102 C 1.0142(4) 0.7421(3) 0.0195(2) 0.0778(13) Uani 1 1 d .
H102 H 0.9512 0.7498 -0.0050 0.093 Uiso 1 1 calc R
C103 C 1.1151(5) 0.7053(3) -0.0164(3) 0.0989(17) Uani 1 1 d .
H103 H 1.1187 0.6872 -0.0640 0.119 Uiso 1 1 calc R
C104 C 1.2096(5) 0.6950(4) 0.0166(4) 0.110(2) Uani 1 1 d .
H104 H 1.2773 0.6695 -0.0082 0.132 Uiso 1 1 calc R
C105 C 1.2047(4) 0.7226(4) 0.0866(3) 0.1055(18) Uani 1 1 d .
H105 H 1.2690 0.7172 0.1092 0.127 Uiso 1 1 calc R
C106 C 1.1013(4) 0.7589(3) 0.1237(2) 0.0783(13) Uani 1 1 d .
H106 H 1.0988 0.7773 0.1711 0.094 Uiso 1 1 calc R

loop_
_atom_site_aniso_label
_atom_site_aniso_U_11
_atom_site_aniso_U_22
_atom_site_aniso_U_33
_atom_site_aniso_U_23
_atom_site_aniso_U_13
_atom_site_aniso_U_12
Ru1 0.05348(19) 0.0474(2) 0.04248(17) 0.00196(13) -0.00351(13) -0.01466(14)
P1 0.0641(7) 0.0517(7) 0.0514(6) 0.0028(5) -0.0045(5) -0.0131(5)
O11 0.094(2) 0.0565(19) 0.0592(17) -0.0067(14) -0.0049(15) -0.0008(16)
O12 0.0702(17) 0.0615(19) 0.0766(18) 0.0144(15) -0.0181(15) -0.0122(14)
O13 0.0773(19) 0.0632(19) 0.0800(19) 0.0113(15) -0.0084(15) -0.0274(16)
C11 0.099(4) 0.071(4) 0.096(4) -0.019(3) 0.000(3) -0.001(3)
C12 0.130(4) 0.098(4) 0.121(4) -0.052(3) -0.010(4) -0.017(3)
C13 0.158(6) 0.095(5) 0.215(7) 0.060(4) -0.118(5) -0.038(4)
C14 0.124(5) 0.128(6) 0.258(8) 0.078(5) -0.102(5) -0.040(4)
C15 0.084(3) 0.075(4) 0.129(4) 0.017(3) -0.012(3) -0.029(3)
C16 0.186(7) 0.268(10) 0.403(13) 0.240(10) -0.152(8) -0.168(7)
P2 0.0662(7) 0.0618(7) 0.0482(6) 0.0058(5) -0.0105(5) -0.0198(6)
O21 0.0764(18) 0.085(2) 0.0451(16) -0.0064(14) -0.0044(14) -0.0219(16)
O22 0.092(2) 0.097(2) 0.0637(18) -0.0055(16) -0.0183(16) -0.0460(19)
O23 0.100(2) 0.084(2) 0.077(2) 0.0224(18) -0.0206(17) -0.0120(18)
C21 0.120(4) 0.107(4) 0.053(3) -0.015(3) -0.004(3) -0.031(3)
C22 0.109(4) 0.129(5) 0.052(3) -0.004(3) 0.008(3) -0.036(3)
C23 0.181(6) 0.185(7) 0.105(4) 0.028(4) -0.061(4) -0.124(6)
C24 0.164(6) 0.197(7) 0.138(5) -0.025(5) -0.030(4) -0.121(6)
C25 0.142(5) 0.088(4) 0.129(5) 0.023(4) -0.006(4) -0.033(4)
C26 0.170(6) 0.112(5) 0.151(5) 0.045(4) -0.075(5) 0.002(4)
P3 0.0662(7) 0.0542(7) 0.0694(7) 0.0019(6) -0.0061(6) -0.0115(6)
O31 0.112(2) 0.077(2) 0.078(2) -0.0175(17) -0.0036(19) -0.0061(19)
O32 0.0593(18) 0.073(2) 0.117(2) 0.0038(18) -0.0086(17) -0.0031(16)
O33 0.0783(19) 0.0494(18) 0.113(2) 0.0159(16) -0.0050(17) -0.0141(15)
C31 0.170(6) 0.097(5) 0.108(5) -0.029(4) -0.036(4) 0.000(4)
C32 0.304(12) 0.425(17) 0.245(11) -0.257(12) -0.034(9) 0.002(11)
C33 0.083(4) 0.124(6) 0.305(10) -0.047(6) -0.014(5) -0.005(4)
C34 0.077(4) 0.155(6) 0.222(7) 0.053(5) -0.037(4) -0.013(4)
C35 0.114(4) 0.060(3) 0.128(4) 0.017(3) -0.030(3) -0.017(3)
C36 0.154(5) 0.078(4) 0.193(6) 0.019(4) -0.050(4) -0.058(4)
P4 0.0596(7) 0.0579(7) 0.0564(6) 0.0032(5) -0.0019(5) -0.0189(6)
O41 0.0738(19) 0.083(2) 0.083(2) -0.0033(18) 0.0138(16) -0.0139(17)
O42 0.0790(17) 0.078(2) 0.0649(17) 0.0192(15) -0.0071(14) -0.0417(16)
O43 0.0745(18) 0.083(2) 0.0759(19) 0.0027(15) -0.0156(15) -0.0361(17)
C41 0.117(4) 0.104(4) 0.100(4) -0.042(3) 0.026(3) -0.041(4)
C42 0.077(4) 0.308(10) 0.189(7) -0.153(7) 0.015(4) -0.011(5)
C43 0.137(5) 0.166(6) 0.132(5) 0.079(4) -0.029(4) -0.091(4)
C44 0.168(5) 0.165(6) 0.092(4) 0.063(4) -0.026(4) -0.102(5)
C45 0.117(5) 0.138(6) 0.123(5) -0.025(4) -0.012(4) -0.067(4)
C46 0.138(6) 0.187(8) 0.269(9) -0.103(7) -0.040(6) -0.075(5)
N1 0.057(2) 0.060(2) 0.0490(19) -0.0013(15) -0.0026(16) -0.0134(17)
N2 0.067(2) 0.065(2) 0.048(2) 0.0010(16) -0.0011(17) -0.0167(18)
N3 0.058(2) 0.056(2) 0.0500(19) 0.0031(15) 0.0001(16) -0.0176(16)
C51 0.065(3) 0.052(3) 0.049(2) -0.0046(19) -0.010(2) -0.011(2)
C52 0.076(3) 0.100(4) 0.061(3) 0.005(2) -0.018(2) -0.024(3)
C53 0.089(3) 0.109(4) 0.081(3) 0.004(3) -0.026(3) -0.029(3)
C54 0.122(4) 0.095(4) 0.080(4) 0.004(3) -0.047(3) -0.028(4)
C55 0.124(4) 0.129(5) 0.044(3) 0.004(3) -0.019(3) -0.038(4)
C56 0.092(3) 0.109(4) 0.048(3) 0.004(2) -0.004(2) -0.028(3)
C61 0.056(2) 0.058(3) 0.062(3) -0.001(2) 0.004(2) -0.017(2)
C62 0.068(3) 0.088(4) 0.082(3) -0.012(3) -0.003(3) -0.028(3)
C63 0.068(3) 0.101(4) 0.123(4) -0.018(3) -0.013(3) -0.030(3)
C64 0.071(4) 0.101(4) 0.151(6) -0.004(4) 0.010(4) -0.038(3)
C65 0.084(4) 0.156(6) 0.135(5) 0.041(4) 0.019(4) -0.044(4)
C66 0.075(3) 0.127(5) 0.088(4) 0.022(3) 0.006(3) -0.030(3)
B 0.063(3) 0.053(3) 0.057(3) 0.006(2) -0.006(2) -0.019(2)
C71 0.056(2) 0.049(2) 0.053(2) -0.0052(18) 0.0015(19) -0.0140(19)
C72 0.051(2) 0.065(3) 0.094(3) 0.013(3) 0.000(2) -0.010(2)
C73 0.079(3) 0.061(3) 0.085(3) 0.019(2) 0.013(3) -0.014(2)
C74 0.076(3) 0.063(3) 0.073(3) 0.012(2) -0.014(2) -0.008(3)
C75 0.063(3) 0.077(3) 0.090(3) 0.004(3) -0.021(2) -0.015(3)
C76 0.065(3) 0.064(3) 0.072(3) 0.005(2) -0.011(2) -0.026(2)
C81 0.081(3) 0.062(3) 0.060(3) 0.012(2) -0.011(2) -0.024(2)
C82 0.119(4) 0.062(3) 0.092(4) 0.006(3) -0.011(3) -0.037(3)
C83 0.177(6) 0.087(4) 0.122(5) 0.004(4) -0.034(5) -0.066(5)
C84 0.175(7) 0.144(7) 0.120(6) 0.039(5) -0.047(5) -0.120(6)
C85 0.133(5) 0.151(6) 0.089(4) 0.031(4) -0.021(3) -0.096(5)
C86 0.099(3) 0.097(4) 0.071(3) 0.011(3) -0.012(3) -0.049(3)
C91 0.054(2) 0.064(3) 0.060(3) 0.003(2) -0.0010(19) -0.015(2)
C92 0.093(3) 0.071(3) 0.065(3) 0.004(2) -0.010(3) -0.016(3)
C93 0.092(3) 0.113(5) 0.067(3) 0.015(3) -0.009(3) -0.031(3)
C94 0.118(4) 0.121(5) 0.064(3) -0.004(3) -0.011(3) -0.047(4)
C95 0.190(6) 0.085(4) 0.083(4) -0.012(3) -0.016(4) -0.058(4)
C96 0.135(4) 0.074(4) 0.067(3) 0.003(3) -0.011(3) -0.038(3)
C101 0.073(3) 0.048(3) 0.063(3) 0.012(2) -0.004(2) -0.009(2)
C102 0.087(3) 0.070(3) 0.069(3) 0.003(2) 0.003(3) -0.008(3)
C103 0.119(4) 0.081(4) 0.081(4) 0.006(3) 0.016(4) -0.004(4)
C104 0.094(4) 0.092(4) 0.118(5) 0.022(4) 0.030(4) 0.011(3)
C105 0.072(4) 0.110(5) 0.119(5) 0.033(4) 0.000(3) 0.002(3)
C106 0.068(3) 0.074(3) 0.087(3) 0.017(3) -0.004(3) -0.009(3)

loop_
_atom_type_symbol
_atom_type_description
_atom_type_scat_dispersion_real
_atom_type_scat_dispersion_imag
_atom_type_scat_source
C C 0.0033 0.0016 'International Tables Vol C Tables 4.2.6.8 and 6.1.1.4'
H H 0.0000 0.0000 'International Tables Vol C Tables 4.2.6.8 and 6.1.1.4'
B B 0.0013 0.0007 'International Tables Vol C Tables 4.2.6.8 and 6.1.1.4'
N N 0.0061 0.0033 'International Tables Vol C Tables 4.2.6.8 and 6.1.1.4'
O O 0.0106 0.0060 'International Tables Vol C Tables 4.2.6.8 and 6.1.1.4'
P P 0.1023 0.0942 'International Tables Vol C Tables 4.2.6.8 and 6.1.1.4'
Ru Ru -1.2594 0.8363 'International Tables Vol C Tables 4.2.6.8 and 6.1.1.4'

loop_
_geom_angle_atom_site_label_1
_geom_angle_atom_site_label_2
_geom_angle_atom_site_label_3
_geom_angle
N3 Ru1 N1 58.43(11)
N3 Ru1 P4 162.35(9)
N1 Ru1 P4 105.71(9)
N3 Ru1 P2 104.47(9)
N1 Ru1 P2 161.14(9)
P4 Ru1 P2 92.24(4)
N3 Ru1 P1 90.30(8)
N1 Ru1 P1 81.59(8)
P4 Ru1 P1 95.06(4)
P2 Ru1 P1 91.25(4)
N3 Ru1 P3 82.01(8)
N1 Ru1 P3 90.59(8)
P4 Ru1 P3 91.06(4)
P2 Ru1 P3 94.91(4)
P1 Ru1 P3 171.14(4)
O11 P1 O12 107.01(14)
O11 P1 O13 104.56(16)
O12 P1 O13 98.92(14)
O11 P1 Ru1 115.15(10)
O12 P1 Ru1 112.07(11)
O13 P1 Ru1 117.47(11)
C11 O11 P1 125.8(3)
C13 O12 P1 128.6(3)
C15 O13 P1 123.5(3)
O11 C11 C12 109.6(4)
C14 C13 O12 118.7(5)
C16 C15 O13 111.1(5)
O23 P2 O21 105.13(15)
O23 P2 O22 98.40(17)
O21 P2 O22 106.68(15)
O23 P2 Ru1 122.84(13)
O21 P2 Ru1 114.13(10)
O22 P2 Ru1 107.64(10)
C21 O21 P2 126.4(3)
C23 O22 P2 129.1(3)
C25 O23 P2 124.2(3)
O21 C21 C22 110.1(4)
C24 C23 O22 116.5(5)
O23 C25 C26 115.5(5)
O32 P3 O33 106.40(15)
O32 P3 O31 98.29(17)
O33 P3 O31 104.44(17)
O32 P3 Ru1 112.71(13)
O33 P3 Ru1 116.00(11)
O31 P3 Ru1 117.05(12)
C31 O31 P3 124.2(3)
C33 O32 P3 130.0(4)
C35 O33 P3 125.4(3)
C32 C31 O31 114.4(6)
O32 C33 C34 116.6(6)
O33 C35 C36 110.5(4)
O41 P4 O42 105.15(14)
O41 P4 O43 97.84(16)
O42 P4 O43 105.83(15)
O41 P4 Ru1 123.79(12)
O42 P4 Ru1 113.27(10)
O43 P4 Ru1 108.73(11)
C41 O41 P4 126.1(3)
C43 O42 P4 127.1(3)
C45 O43 P4 129.2(3)
C42 C41 O41 113.9(5)
O42 C43 C44 114.1(4)
C46 C45 O43 115.6(5)
N2 N1 C51 115.0(3)
N2 N1 Ru1 97.0(2)
C51 N1 Ru1 147.8(3)
N3 N2 N1 107.0(3)
N2 N3 C61 115.8(3)
N2 N3 Ru1 97.5(2)
C61 N3 Ru1 146.6(2)
C52 C51 C56 118.0(4)
C52 C51 N1 118.9(3)
C56 C51 N1 123.1(4)
C51 C52 C53 121.9(4)
C54 C53 C52 119.8(5)
C55 C54 C53 118.8(4)
C54 C55 C56 121.6(4)
C51 C56 C55 120.0(4)
C62 C61 C66 118.3(4)
C62 C61 N3 119.1(3)
C66 C61 N3 122.6(4)
C61 C62 C63 120.2(4)
C64 C63 C62 121.2(5)
C63 C64 C65 119.3(5)
C64 C65 C66 120.7(5)
C65 C66 C61 120.3(5)
C81 B C91 108.3(3)
C81 B C101 111.1(3)
C91 B C101 109.3(3)
C81 B C71 110.3(3)
C91 B C71 110.4(3)
C101 B C71 107.4(3)
C72 C71 C76 113.9(3)
C72 C71 B 122.2(3)
C76 C71 B 123.9(3)
C71 C72 C73 124.4(4)
C74 C73 C72 119.0(4)
C75 C74 C73 119.5(4)
C74 C75 C76 120.6(4)
C71 C76 C75 122.6(4)
C82 C81 C86 113.2(4)
C82 C81 B 126.0(4)
C86 C81 B 120.8(4)
C81 C82 C83 122.9(5)
C84 C83 C82 120.3(6)
C85 C84 C83 119.7(7)
C84 C85 C86 119.5(6)
C85 C86 C81 124.4(5)
C96 C91 C92 113.8(4)
C96 C91 B 124.7(4)
C92 C91 B 121.5(4)
C93 C92 C91 124.1(5)
C94 C93 C92 119.6(5)
C95 C94 C93 118.7(5)
C94 C95 C96 120.7(5)
C91 C96 C95 123.1(4)
C106 C101 C102 114.9(4)
C106 C101 B 124.2(4)
C102 C101 B 120.8(4)
C103 C102 C101 122.3(5)
C104 C103 C102 121.0(5)
C103 C104 C105 119.7(5)
C104 C105 C106 119.3(5)
C101 C106 C105 122.7(5)

loop_
_geom_bond_atom_site_label_1
_geom_bond_atom_site_label_2
_geom_bond_distance
Ru1 N3 2.163(3)
Ru1 N1 2.170(3)
Ru1 P4 2.2538(10)
Ru1 P2 2.2621(11)
Ru1 P1 2.3363(11)
Ru1 P3 2.3392(12)
P1 O11 1.576(3)
P1 O12 1.578(3)
P1 O13 1.600(3)
O11 C11 1.455(5)
O12 C13 1.427(5)
O13 C15 1.413(5)
C11 C12 1.485(6)
C13 C14 1.335(6)
C15 C16 1.397(6)
P2 O23 1.573(3)
P2 O21 1.581(3)
P2 O22 1.598(3)
O21 C21 1.435(4)
O22 C23 1.402(5)
O23 C25 1.380(5)
C21 C22 1.477(5)
C23 C24 1.343(7)
C25 C26 1.422(6)
P3 O32 1.577(3)
P3 O33 1.579(3)
P3 O31 1.585(3)
O31 C31 1.402(6)
O32 C33 1.404(6)
O33 C35 1.454(5)
C31 C32 1.344(8)
C33 C34 1.424(7)
C35 C36 1.480(6)
P4 O41 1.576(3)
P4 O42 1.583(2)
P4 O43 1.599(3)
O41 C41 1.403(5)
O42 C43 1.389(5)
O43 C45 1.409(5)
C41 C42 1.391(6)
C43 C44 1.439(6)
C45 C46 1.383(7)
N1 N2 1.319(4)
N1 C51 1.410(4)
N2 N3 1.312(4)
N3 C61 1.419(4)
C51 C52 1.362(5)
C51 C56 1.376(5)
C52 C53 1.385(5)
C53 C54 1.367(6)
C54 C55 1.357(6)
C55 C56 1.383(6)
C61 C62 1.367(5)
C61 C66 1.380(5)
C62 C63 1.380(5)
C63 C64 1.340(6)
C64 C65 1.356(7)
C65 C66 1.374(6)
B C81 1.634(6)
B C91 1.641(6)
B C101 1.651(6)
B C71 1.652(5)
C71 C72 1.382(5)
C71 C76 1.393(5)
C72 C73 1.388(5)
C73 C74 1.365(5)
C74 C75 1.351(5)
C75 C76 1.394(5)
C81 C82 1.385(6)
C81 C86 1.398(5)
C82 C83 1.401(7)
C83 C84 1.351(7)
C84 C85 1.351(8)
C85 C86 1.381(6)
C91 C96 1.375(5)
C91 C92 1.389(5)
C92 C93 1.387(6)
C93 C94 1.367(6)
C94 C95 1.354(6)
C95 C96 1.399(6)
C101 C106 1.390(5)
C101 C102 1.412(5)
C102 C103 1.374(6)
C103 C104 1.358(7)
C104 C105 1.372(7)
C105 C106 1.407(6)
